data_7251834
loop_
_publ_author_name
'Gerasimova, Daria P.'
'Zakharychev, Dmitry V.'
'Saifina, Alina F.'
'Fayzullin, Robert R.'
'Lodochnikova, Olga A.'

_publ_section_title
;
 Solvent-controlled stereoselective supramolecular synthesis: a case of
 diastereomeric dimers of 16-S-dihydrosteviol
;
_journal_issue 18
_journal_name_full CrystEngComm
_journal_page_first 2995
_journal_page_last 3007
_journal_paper_doi 10.1039/D6CE00081A
_journal_volume 28
_journal_year 2026
_chemical_absolute_configuration syn
_chemical_formula_moiety 'C20 H32 O3'
_chemical_formula_sum 'C20 H32 O3'
_chemical_formula_weight 320.45
_space_group_crystal_system monoclinic
_space_group_IT_number 5
_space_group_name_Hall 'I 2y'
_space_group_name_H-M_alt 'I 1 2 1'
_atom_sites_solution_hydrogens geom
_audit_creation_method SHELXL-2018/3
_audit_update_record
;
2025-08-29 deposited with the CCDC.	2026-03-27 downloaded from the CCDC.
;
_cell_angle_alpha 90
_cell_angle_beta 98.164(14)
_cell_angle_gamma 90
_cell_formula_units_Z 8
_cell_length_a 21.580(4)
_cell_length_b 7.2369(13)
_cell_length_c 22.829(4)
_cell_measurement_reflns_used 3781
_cell_measurement_temperature 101(2)
_cell_measurement_theta_max 16.65
_cell_measurement_theta_min 2.43
_cell_volume 3529.1(11)
_computing_cell_refinement 'APEX4 v2021.10-0 (Bruker AXS)'
_computing_data_collection 'APEX4 v2021.10-0 (Bruker AXS)'
_computing_data_reduction 'APEX4 v2021.10-0 (Bruker AXS)'
_computing_molecular_graphics
;
WinGX (Farrugia, 2012); ORTEP-3 (Farrugia, 2012);
PLATON (Spek, 2009); Olex2 (Dolomanov et al., 2009)
;
_computing_publication_material
;
WinGX (Farrugia, 2012); ORTEP-3 (Farrugia, 2012);
PLATON (Spek, 2009); Olex2 (Dolomanov et al., 2009)
;
_computing_structure_refinement 'SHELXL-2018/3 (Sheldrick, 2015)'
_computing_structure_solution 'SHELXT-2018/2 (Sheldrick, 2015)'
_diffrn_ambient_temperature 101(2)
_diffrn_measured_fraction_theta_full 0.995
_diffrn_measured_fraction_theta_max 0.995
_diffrn_measurement_device_type 'Bruker D8 QUEST'
_diffrn_measurement_method '\f and \w scans'
_diffrn_radiation_probe x-ray
_diffrn_radiation_type MoK\a
_diffrn_radiation_wavelength 0.71073
_diffrn_reflns_av_R_equivalents 0.3413
_diffrn_reflns_av_unetI/netI 0.2829
_diffrn_reflns_Laue_measured_fraction_full 0.995
_diffrn_reflns_Laue_measured_fraction_max 0.995
_diffrn_reflns_limit_h_max 25
_diffrn_reflns_limit_h_min -25
_diffrn_reflns_limit_k_max 8
_diffrn_reflns_limit_k_min -8
_diffrn_reflns_limit_l_max 26
_diffrn_reflns_limit_l_min -27
_diffrn_reflns_number 33546
_diffrn_reflns_point_group_measured_fraction_full 0.993
_diffrn_reflns_point_group_measured_fraction_max 0.993
_diffrn_reflns_theta_full 24.862
_diffrn_reflns_theta_max 24.862
_diffrn_reflns_theta_min 1.402
_diffrn_source 'microfocus Mo X-ray tube'
_exptl_absorpt_coefficient_mu 0.079
_exptl_absorpt_correction_T_max 0.7451
_exptl_absorpt_correction_T_min 0.4325
_exptl_absorpt_correction_type multi-scan
_exptl_absorpt_process_details
;
SADABS-2016/2 (Stalke et al., 2015)
;
_exptl_crystal_colour colorless
_exptl_crystal_density_diffrn 1.206
_exptl_crystal_description plate
_exptl_crystal_F_000 1408
_exptl_crystal_recrystallization_method 'annealing of a solvate with tBuOH'
_exptl_crystal_size_max 0.565
_exptl_crystal_size_mid 0.183
_exptl_crystal_size_min 0.031
_refine_diff_density_max 0.701
_refine_diff_density_min -0.629
_refine_diff_density_rms 0.150
_refine_ls_abs_structure_details
;
 Flack x determined using 614 quotients [(I+)-(I-)]/[(I+)+(I-)]
 (Parsons, Flack and Wagner, Acta Cryst. B69 (2013) 249-259).
;
_refine_ls_abs_structure_Flack -4.5(10)
_refine_ls_extinction_method none
_refine_ls_goodness_of_fit_ref 1.153
_refine_ls_hydrogen_treatment constr
_refine_ls_matrix_type full
_refine_ls_number_parameters 419
_refine_ls_number_reflns 6092
_refine_ls_number_restraints 1233
_refine_ls_restrained_S_all 1.060
_refine_ls_R_factor_all 0.3270
_refine_ls_R_factor_gt 0.2315
_refine_ls_shift/su_max 0.000
_refine_ls_shift/su_mean 0.000
_refine_ls_structure_factor_coef Fsqd
_refine_ls_weighting_details 'w=1/[\s^2^(Fo^2^)+(0.1641P)^2^+120.7618P] where P=(Fo^2^+2Fc^2^)/3'
_refine_ls_weighting_scheme calc
_refine_ls_wR_factor_gt 0.4662
_refine_ls_wR_factor_ref 0.5163
_reflns_Friedel_coverage 0.835
_reflns_Friedel_fraction_full 0.990
_reflns_Friedel_fraction_max 0.990
_reflns_number_gt 3163
_reflns_number_total 6092
_reflns_threshold_expression 'I > 2\s(I)'
_cod_data_source_file d6ce00081a2.cif
_cod_data_source_block dp226i2
_cod_depositor_comments 'Adding full bibliography for 7251832--7251835.cif.'
_cod_original_cell_volume 3529.1(12)
_cod_original_sg_symbol_H-M 'I 2'
_cod_database_code 7251834
_shelx_shelxl_version_number 2018/3
_shelx_space_group_comment
;
The symmetry employed for this shelxl refinement is uniquely defined
by the following loop, which should always be used as a source of
symmetry information in preference to the above space-group names.
They are only intended as comments.
;
_shelx_estimated_absorpt_t_min 0.957
_shelx_estimated_absorpt_t_max 0.998

loop_
_space_group_symop_operation_xyz
'x, y, z'
'-x, y, -z'
'x+1/2, y+1/2, z+1/2'
'-x+1/2, y+1/2, -z+1/2'

loop_
_atom_site_label
_atom_site_type_symbol
_atom_site_fract_x
_atom_site_fract_y
_atom_site_fract_z
_atom_site_U_iso_or_equiv
_atom_site_adp_type
_atom_site_occupancy
_atom_site_site_symmetry_order
_atom_site_calc_flag
_atom_site_refinement_flags_posn
_atom_site_refinement_flags_adp
_atom_site_refinement_flags_occupancy
_atom_site_disorder_assembly
_atom_site_disorder_group
O1A O 0.9180(8) 0.184(2) 0.0221(6) 0.031(4) Uani 1 1 d D U . . .
H1A H 0.934902 0.255697 0.000155 0.046 Uiso 1 1 calc R U . . .
O2A O 0.9242(8) 0.4383(18) 0.0808(7) 0.032(4) Uani 1 1 d D U . . .
O3A O 0.5814(7) 0.6051(18) 0.0777(6) 0.020(2) Uani 1 1 d D U . . .
H3A H 0.543869 0.591141 0.082677 0.030 Uiso 1 1 calc R U . . .
C1A C 0.7805(9) -0.064(2) 0.0902(9) 0.023(3) Uani 1 1 d D U . . .
H1AA H 0.778171 -0.132077 0.127399 0.027 Uiso 1 1 calc R U . . .
H1AB H 0.744256 -0.102351 0.061178 0.027 Uiso 1 1 calc R U . . .
C2A C 0.8374(9) -0.117(3) 0.0678(9) 0.028(4) Uani 1 1 d D U . . .
H2AA H 0.837100 -0.061632 0.028090 0.033 Uiso 1 1 calc R U . . .
H2AB H 0.837945 -0.252615 0.063342 0.033 Uiso 1 1 calc R U . . .
C3A C 0.8962(9) -0.058(3) 0.1065(9) 0.028(3) Uani 1 1 d D U . . .
H3AA H 0.932362 -0.084842 0.085543 0.034 Uiso 1 1 calc R U . . .
H3AB H 0.901099 -0.133548 0.143011 0.034 Uiso 1 1 calc R U . . .
C4A C 0.8983(9) 0.146(2) 0.1239(8) 0.027(3) Uani 1 1 d D U . . .
C5A C 0.8357(9) 0.203(2) 0.1440(8) 0.022(3) Uani 1 1 d D U . . .
H5A H 0.834155 0.128384 0.180600 0.027 Uiso 1 1 calc R U . . .
C6A C 0.8292(9) 0.402(2) 0.1645(9) 0.024(3) Uani 1 1 d D U . . .
H6AA H 0.820770 0.484875 0.129678 0.029 Uiso 1 1 calc R U . . .
H6AB H 0.868642 0.442565 0.188568 0.029 Uiso 1 1 calc R U . . .
C7A C 0.7739(8) 0.415(3) 0.2022(8) 0.024(3) Uani 1 1 d D U . . .
H7AA H 0.782425 0.329399 0.236322 0.029 Uiso 1 1 calc R U . . .
H7AB H 0.772191 0.541727 0.218084 0.029 Uiso 1 1 calc R U . . .
C8A C 0.7129(9) 0.369(2) 0.1687(8) 0.023(3) Uani 1 1 d D U . . .
C9A C 0.7169(9) 0.178(2) 0.1355(8) 0.022(3) Uani 1 1 d D U . . .
H9A H 0.722465 0.085421 0.168249 0.027 Uiso 1 1 calc R U . . .
C10A C 0.7749(9) 0.145(2) 0.1022(8) 0.022(3) Uani 1 1 d D U . . .
C11A C 0.6530(9) 0.124(3) 0.0987(9) 0.021(3) Uani 1 1 d D U . . .
H11A H 0.661357 0.039249 0.066804 0.025 Uiso 1 1 calc R U . . .
H11B H 0.628289 0.055296 0.124819 0.025 Uiso 1 1 calc R U . . .
C12A C 0.6127(9) 0.284(2) 0.0705(8) 0.018(3) Uani 1 1 d D U . . .
H12A H 0.624920 0.309695 0.031088 0.022 Uiso 1 1 calc R U . . .
H12B H 0.568487 0.243716 0.064270 0.022 Uiso 1 1 calc R U . . .
C13A C 0.6170(9) 0.463(2) 0.1054(8) 0.020(2) Uani 1 1 d D U . . .
C14A C 0.6856(8) 0.519(3) 0.1227(8) 0.021(3) Uani 1 1 d D U . . .
H14A H 0.688932 0.643530 0.140570 0.026 Uiso 1 1 calc R U . . .
H14B H 0.708036 0.517709 0.087732 0.026 Uiso 1 1 calc R U . . .
C15A C 0.6611(8) 0.363(3) 0.2060(8) 0.023(3) Uani 1 1 d D U . . .
H15A H 0.672315 0.441936 0.241411 0.028 Uiso 1 1 calc R U . . .
H15B H 0.655628 0.235213 0.219417 0.028 Uiso 1 1 calc R U . . .
C16A C 0.6001(8) 0.432(3) 0.1710(8) 0.021(3) Uani 1 1 d D U . . .
H16A H 0.592099 0.556868 0.186986 0.025 Uiso 1 1 calc R U . . .
C17A C 0.5425(9) 0.319(3) 0.1743(9) 0.025(4) Uani 1 1 d D U . . .
H17A H 0.544591 0.204718 0.151875 0.038 Uiso 1 1 calc R U . . .
H17B H 0.505475 0.390210 0.157432 0.038 Uiso 1 1 calc R U . . .
H17C H 0.539600 0.289955 0.215721 0.038 Uiso 1 1 calc R U . . .
C18A C 0.9516(9) 0.171(3) 0.1744(9) 0.032(4) Uani 1 1 d D U . . .
H18A H 0.954719 0.061616 0.199795 0.048 Uiso 1 1 calc R U . . .
H18B H 0.943531 0.280262 0.197651 0.048 Uiso 1 1 calc R U . . .
H18C H 0.990957 0.188243 0.158258 0.048 Uiso 1 1 calc R U . . .
C19A C 0.9146(10) 0.268(2) 0.0744(7) 0.029(3) Uani 1 1 d D U . . .
C20A C 0.7677(10) 0.248(3) 0.0426(8) 0.022(4) Uani 1 1 d D U . . .
H20A H 0.727581 0.215042 0.019182 0.034 Uiso 1 1 calc R U . . .
H20B H 0.801968 0.213462 0.020858 0.034 Uiso 1 1 calc R U . . .
H20C H 0.768906 0.381739 0.049759 0.034 Uiso 1 1 calc R U . . .
O1B O 0.3716(8) 0.741(2) 0.0155(6) 0.030(4) Uani 1 1 d D U . . .
H1B H 0.385690 0.684243 -0.011807 0.045 Uiso 1 1 calc R U . . .
O2B O 0.4488(7) 0.579(2) 0.0706(6) 0.028(3) Uani 1 1 d D U . . .
O3B O 0.0539(7) 0.458(2) 0.0555(6) 0.037(4) Uani 1 1 d D U . . .
H3B H 0.018550 0.471031 0.066323 0.056 Uiso 1 1 calc DR U . . .
C1B C 0.3309(9) 0.541(3) 0.2005(8) 0.033(4) Uani 1 1 d D U . . .
H1BA H 0.324656 0.620155 0.234527 0.039 Uiso 1 1 calc R U . . .
H1BB H 0.316668 0.415024 0.208913 0.039 Uiso 1 1 calc R U . . .
C2B C 0.3971(9) 0.534(3) 0.1967(10) 0.035(4) Uani 1 1 d D U . . .
H2BA H 0.404532 0.437359 0.167684 0.041 Uiso 1 1 calc R U . . .
H2BB H 0.419679 0.495989 0.235700 0.041 Uiso 1 1 calc R U . . .
C3B C 0.4242(10) 0.713(3) 0.1789(9) 0.035(4) Uani 1 1 d D U . . .
H3BA H 0.468408 0.692568 0.173515 0.042 Uiso 1 1 calc R U . . .
H3BB H 0.423679 0.803546 0.211299 0.042 Uiso 1 1 calc R U . . .
C4B C 0.3888(8) 0.794(2) 0.1218(8) 0.032(3) Uani 1 1 d D U . . .
C5B C 0.3183(9) 0.799(2) 0.1265(9) 0.031(3) Uani 1 1 d D U . . .
H5B H 0.315881 0.882536 0.161039 0.037 Uiso 1 1 calc R U . . .
C6B C 0.2742(9) 0.891(3) 0.0766(9) 0.035(4) Uani 1 1 d D U . . .
H6BA H 0.265544 0.804333 0.042763 0.042 Uiso 1 1 calc R U . . .
H6BB H 0.294084 1.002756 0.062921 0.042 Uiso 1 1 calc R U . . .
C7B C 0.2112(9) 0.944(3) 0.0994(9) 0.033(3) Uani 1 1 d D U . . .
H7BA H 0.220478 1.030263 0.133110 0.040 Uiso 1 1 calc R U . . .
H7BB H 0.184061 1.009705 0.067389 0.040 Uiso 1 1 calc R U . . .
C8B C 0.1768(9) 0.785(3) 0.1181(8) 0.034(3) Uani 1 1 d D U . . .
C9B C 0.2222(9) 0.660(3) 0.1620(8) 0.032(3) Uani 1 1 d D U . . .
H9B H 0.231571 0.737696 0.198371 0.039 Uiso 1 1 calc R U . . .
C10B C 0.2889(9) 0.614(2) 0.1452(8) 0.030(3) Uani 1 1 d D U . . .
C11B C 0.1877(9) 0.489(3) 0.1833(9) 0.036(4) Uani 1 1 d D U . . .
H11C H 0.219200 0.391250 0.195159 0.043 Uiso 1 1 calc R U . . .
H11D H 0.169542 0.524613 0.219101 0.043 Uiso 1 1 calc R U . . .
C12B C 0.1355(10) 0.406(3) 0.1386(9) 0.037(4) Uani 1 1 d D U . . .
H12C H 0.154345 0.311290 0.115090 0.044 Uiso 1 1 calc R U . . .
H12D H 0.105800 0.340988 0.160850 0.044 Uiso 1 1 calc R U . . .
C13B C 0.0989(9) 0.540(3) 0.0962(8) 0.036(3) Uani 1 1 d D U . . .
C14B C 0.1437(9) 0.662(3) 0.0668(8) 0.036(3) Uani 1 1 d D U . . .
H14C H 0.120399 0.738680 0.035157 0.043 Uiso 1 1 calc R U . . .
H14D H 0.174522 0.585271 0.049500 0.043 Uiso 1 1 calc R U . . .
C15B C 0.1209(9) 0.840(3) 0.1463(9) 0.034(3) Uani 1 1 d D U . . .
H15C H 0.106470 0.963843 0.132125 0.041 Uiso 1 1 calc R U . . .
H15D H 0.132693 0.845902 0.189761 0.041 Uiso 1 1 calc R U . . .
C16B C 0.0681(9) 0.701(3) 0.1312(9) 0.035(3) Uani 1 1 d D U . . .
H16B H 0.036091 0.762720 0.101636 0.042 Uiso 1 1 calc R U . . .
C17B C 0.0342(11) 0.636(3) 0.1803(10) 0.041(5) Uani 1 1 d D U . . .
H17D H 0.064637 0.604330 0.214837 0.062 Uiso 1 1 calc R U . . .
H17E H 0.009023 0.527301 0.167248 0.062 Uiso 1 1 calc R U . . .
H17F H 0.006743 0.735050 0.190867 0.062 Uiso 1 1 calc R U . . .
C18B C 0.4132(10) 0.988(3) 0.1142(10) 0.033(4) Uani 1 1 d D U . . .
H18D H 0.398461 1.031968 0.074058 0.050 Uiso 1 1 calc R U . . .
H18E H 0.459095 0.986828 0.120803 0.050 Uiso 1 1 calc R U . . .
H18F H 0.397886 1.070852 0.142989 0.050 Uiso 1 1 calc R U . . .
C19B C 0.4029(8) 0.687(3) 0.0683(7) 0.029(3) Uani 1 1 d D U . . .
C20B C 0.2847(11) 0.466(3) 0.0962(9) 0.032(4) Uani 1 1 d D U . . .
H20D H 0.322395 0.389291 0.102141 0.048 Uiso 1 1 calc R U . . .
H20E H 0.281292 0.526821 0.057454 0.048 Uiso 1 1 calc R U . . .
H20F H 0.247730 0.388952 0.097869 0.048 Uiso 1 1 calc R U . . .

loop_
_atom_site_aniso_label
_atom_site_aniso_U_11
_atom_site_aniso_U_22
_atom_site_aniso_U_33
_atom_site_aniso_U_23
_atom_site_aniso_U_13
_atom_site_aniso_U_12
O1A 0.041(9) 0.021(7) 0.034(6) 0.008(5) 0.022(6) -0.005(7)
O2A 0.044(8) 0.022(5) 0.033(7) 0.008(5) 0.012(7) 0.002(6)
O3A 0.029(4) 0.016(4) 0.017(4) 0.004(3) 0.010(3) 0.004(4)
C1A 0.031(5) 0.015(5) 0.023(7) 0.004(5) 0.005(5) 0.002(5)
C2A 0.035(6) 0.020(6) 0.029(7) 0.005(5) 0.009(5) 0.003(5)
C3A 0.032(5) 0.022(5) 0.031(7) 0.005(5) 0.011(5) 0.005(5)
C4A 0.032(4) 0.023(5) 0.029(5) 0.006(4) 0.010(4) 0.002(4)
C5A 0.030(4) 0.017(5) 0.020(5) 0.004(5) 0.007(4) 0.000(4)
C6A 0.030(5) 0.017(6) 0.024(7) 0.002(5) 0.003(5) 0.000(5)
C7A 0.031(5) 0.018(6) 0.024(6) -0.001(5) 0.003(4) 0.002(5)
C8A 0.030(4) 0.018(5) 0.020(5) 0.000(4) 0.004(3) 0.002(4)
C9A 0.030(4) 0.018(5) 0.020(5) 0.001(4) 0.006(4) 0.001(4)
C10A 0.030(4) 0.016(5) 0.020(5) 0.002(4) 0.005(4) 0.001(4)
C11A 0.029(5) 0.017(5) 0.018(6) 0.001(5) 0.006(5) 0.004(5)
C12A 0.028(6) 0.016(5) 0.014(6) 0.005(4) 0.011(5) 0.001(5)
C13A 0.029(4) 0.016(4) 0.017(4) 0.004(3) 0.010(3) 0.004(4)
C14A 0.029(5) 0.018(5) 0.019(6) 0.000(5) 0.010(4) 0.004(4)
C15A 0.031(5) 0.022(7) 0.016(5) 0.000(5) 0.003(4) 0.001(5)
C16A 0.029(5) 0.020(6) 0.015(5) 0.001(4) 0.006(4) 0.000(5)
C17A 0.030(6) 0.029(9) 0.020(9) 0.001(8) 0.012(7) -0.001(7)
C18A 0.033(6) 0.032(9) 0.033(7) 0.007(7) 0.008(6) -0.003(8)
C19A 0.035(6) 0.024(5) 0.032(5) 0.007(4) 0.014(5) 0.001(5)
C20A 0.033(9) 0.013(7) 0.022(6) 0.003(6) 0.007(5) 0.000(8)
O1B 0.046(8) 0.016(7) 0.029(5) 0.007(6) 0.008(6) 0.002(6)
O2B 0.041(7) 0.020(7) 0.023(7) 0.005(6) 0.006(6) -0.003(5)
O3B 0.042(7) 0.039(8) 0.033(7) -0.013(6) 0.011(5) -0.005(6)
C1B 0.041(5) 0.032(7) 0.026(6) 0.002(5) 0.005(5) 0.002(5)
C2B 0.041(5) 0.030(6) 0.032(7) 0.006(6) 0.005(6) 0.000(6)
C3B 0.043(6) 0.032(6) 0.030(5) 0.006(5) 0.004(5) 0.000(5)
C4B 0.040(5) 0.027(5) 0.029(5) 0.004(4) 0.007(4) -0.001(4)
C5B 0.039(4) 0.027(5) 0.026(6) 0.000(5) 0.005(4) -0.001(4)
C6B 0.041(5) 0.031(7) 0.032(7) 0.005(5) 0.006(5) 0.002(5)
C7B 0.040(5) 0.028(6) 0.031(7) 0.002(5) 0.004(5) 0.000(4)
C8B 0.039(4) 0.031(5) 0.032(6) 0.002(4) 0.003(4) -0.001(4)
C9B 0.040(4) 0.028(6) 0.030(6) 0.002(5) 0.008(4) 0.001(4)
C10B 0.039(4) 0.026(5) 0.025(5) 0.000(4) 0.006(4) -0.001(4)
C11B 0.041(6) 0.031(6) 0.036(7) 0.002(5) 0.006(5) -0.002(5)
C12B 0.043(7) 0.030(6) 0.038(6) -0.003(5) 0.007(5) -0.001(5)
C13B 0.039(6) 0.033(5) 0.034(5) -0.004(4) 0.005(4) -0.002(4)
C14B 0.039(6) 0.034(6) 0.033(6) -0.002(4) 0.006(4) -0.002(5)
C15B 0.039(5) 0.031(6) 0.032(7) -0.001(5) 0.002(5) -0.001(4)
C16B 0.038(5) 0.033(6) 0.032(6) -0.006(5) 0.004(5) -0.001(5)
C17B 0.041(9) 0.044(10) 0.041(9) -0.003(8) 0.011(7) 0.000(8)
C18B 0.044(9) 0.026(6) 0.032(9) 0.004(6) 0.011(8) 0.000(7)
C19B 0.039(6) 0.023(6) 0.028(5) 0.006(5) 0.008(5) -0.003(5)
C20B 0.044(10) 0.024(7) 0.027(7) 0.000(7) 0.008(7) 0.000(8)

loop_
_atom_type_symbol
_atom_type_description
_atom_type_scat_dispersion_real
_atom_type_scat_dispersion_imag
_atom_type_scat_source
C C 0.0033 0.0016 'International Tables Vol C Tables 4.2.6.8 and 6.1.1.4'
H H 0.0000 0.0000 'International Tables Vol C Tables 4.2.6.8 and 6.1.1.4'
O O 0.0106 0.0060 'International Tables Vol C Tables 4.2.6.8 and 6.1.1.4'

loop_
_geom_angle_atom_site_label_1
_geom_angle_atom_site_label_2
_geom_angle_atom_site_label_3
_geom_angle
_geom_angle_site_symmetry_1
_geom_angle_site_symmetry_3
_geom_angle_publ_flag
C19A O1A H1A 109.5 . . ?
C13A O3A H3A 109.5 . . ?
C2A C1A C10A 114.4(15) . . ?
C2A C1A H1AA 108.7 . . ?
C10A C1A H1AA 108.7 . . ?
C2A C1A H1AB 108.7 . . ?
C10A C1A H1AB 108.7 . . ?
H1AA C1A H1AB 107.6 . . ?
C1A C2A C3A 114.1(16) . . ?
C1A C2A H2AA 108.7 . . ?
C3A C2A H2AA 108.7 . . ?
C1A C2A H2AB 108.7 . . ?
C3A C2A H2AB 108.7 . . ?
H2AA C2A H2AB 107.6 . . ?
C2A C3A C4A 114.6(16) . . ?
C2A C3A H3AA 108.6 . . ?
C4A C3A H3AA 108.6 . . ?
C2A C3A H3AB 108.6 . . ?
C4A C3A H3AB 108.6 . . ?
H3AA C3A H3AB 107.6 . . ?
C19A C4A C18A 105.4(14) . . ?
C19A C4A C3A 111.6(11) . . ?
C18A C4A C3A 107.6(15) . . ?
C19A C4A C5A 112.0(14) . . ?
C18A C4A C5A 110.1(13) . . ?
C3A C4A C5A 109.9(14) . . ?
C6A C5A C4A 117.7(14) . . ?
C6A C5A C10A 109.5(15) . . ?
C4A C5A C10A 116.1(14) . . ?
C6A C5A H5A 103.8 . . ?
C4A C5A H5A 103.8 . . ?
C10A C5A H5A 103.8 . . ?
C5A C6A C7A 109.4(14) . . ?
C5A C6A H6AA 109.8 . . ?
C7A C6A H6AA 109.8 . . ?
C5A C6A H6AB 109.8 . . ?
C7A C6A H6AB 109.8 . . ?
H6AA C6A H6AB 108.2 . . ?
C8A C7A C6A 113.4(15) . . ?
C8A C7A H7AA 108.9 . . ?
C6A C7A H7AA 108.9 . . ?
C8A C7A H7AB 108.9 . . ?
C6A C7A H7AB 108.9 . . ?
H7AA C7A H7AB 107.7 . . ?
C7A C8A C15A 113.4(15) . . ?
C7A C8A C14A 114.8(15) . . ?
C15A C8A C14A 99.3(14) . . ?
C7A C8A C9A 109.9(15) . . ?
C15A C8A C9A 110.1(15) . . ?
C14A C8A C9A 108.8(14) . . ?
C11A C9A C10A 113.9(14) . . ?
C11A C9A C8A 111.8(14) . . ?
C10A C9A C8A 117.8(14) . . ?
C11A C9A H9A 103.8 . . ?
C10A C9A H9A 103.8 . . ?
C8A C9A H9A 103.8 . . ?
C20A C10A C1A 108.5(15) . . ?
C20A C10A C5A 112.2(14) . . ?
C1A C10A C5A 107.0(14) . . ?
C20A C10A C9A 111.4(15) . . ?
C1A C10A C9A 108.9(14) . . ?
C5A C10A C9A 108.7(14) . . ?
C12A C11A C9A 116.3(15) . . ?
C12A C11A H11A 108.2 . . ?
C9A C11A H11A 108.2 . . ?
C12A C11A H11B 108.2 . . ?
C9A C11A H11B 108.2 . . ?
H11A C11A H11B 107.4 . . ?
C13A C12A C11A 115.8(15) . . ?
C13A C12A H12A 108.3 . . ?
C11A C12A H12A 108.3 . . ?
C13A C12A H12B 108.3 . . ?
C11A C12A H12B 108.3 . . ?
H12A C12A H12B 107.4 . . ?
O3A C13A C12A 114.0(14) . . ?
O3A C13A C14A 112.2(14) . . ?
C12A C13A C14A 110.1(15) . . ?
O3A C13A C16A 110.3(14) . . ?
C12A C13A C16A 111.3(14) . . ?
C14A C13A C16A 97.8(13) . . ?
C13A C14A C8A 104.5(13) . . ?
C13A C14A H14A 110.9 . . ?
C8A C14A H14A 110.9 . . ?
C13A C14A H14B 110.9 . . ?
C8A C14A H14B 110.9 . . ?
H14A C14A H14B 108.9 . . ?
C8A C15A C16A 110.7(14) . . ?
C8A C15A H15A 109.5 . . ?
C16A C15A H15A 109.5 . . ?
C8A C15A H15B 109.5 . . ?
C16A C15A H15B 109.5 . . ?
H15A C15A H15B 108.1 . . ?
C17A C16A C15A 117.4(15) . . ?
C17A C16A C13A 115.1(15) . . ?
C15A C16A C13A 103.9(14) . . ?
C17A C16A H16A 106.6 . . ?
C15A C16A H16A 106.6 . . ?
C13A C16A H16A 106.6 . . ?
C16A C17A H17A 109.5 . . ?
C16A C17A H17B 109.5 . . ?
H17A C17A H17B 109.5 . . ?
C16A C17A H17C 109.5 . . ?
H17A C17A H17C 109.5 . . ?
H17B C17A H17C 109.5 . . ?
C4A C18A H18A 109.5 . . ?
C4A C18A H18B 109.5 . . ?
H18A C18A H18B 109.5 . . ?
C4A C18A H18C 109.5 . . ?
H18A C18A H18C 109.5 . . ?
H18B C18A H18C 109.5 . . ?
O2A C19A O1A 121.0(15) . . ?
O2A C19A C4A 122.4(11) . . ?
O1A C19A C4A 116.6(10) . . ?
C10A C20A H20A 109.5 . . ?
C10A C20A H20B 109.5 . . ?
H20A C20A H20B 109.5 . . ?
C10A C20A H20C 109.5 . . ?
H20A C20A H20C 109.5 . . ?
H20B C20A H20C 109.5 . . ?
C19B O1B H1B 109.5 . . ?
C13B O3B H3B 109.5 . . ?
C2B C1B C10B 115.9(16) . . ?
C2B C1B H1BA 108.3 . . ?
C10B C1B H1BA 108.3 . . ?
C2B C1B H1BB 108.3 . . ?
C10B C1B H1BB 108.3 . . ?
H1BA C1B H1BB 107.4 . . ?
C1B C2B C3B 114.2(17) . . ?
C1B C2B H2BA 108.7 . . ?
C3B C2B H2BA 108.7 . . ?
C1B C2B H2BB 108.7 . . ?
C3B C2B H2BB 108.7 . . ?
H2BA C2B H2BB 107.6 . . ?
C2B C3B C4B 113.3(16) . . ?
C2B C3B H3BA 108.9 . . ?
C4B C3B H3BA 108.9 . . ?
C2B C3B H3BB 108.9 . . ?
C4B C3B H3BB 108.9 . . ?
H3BA C3B H3BB 107.7 . . ?
C19B C4B C18B 105.6(14) . . ?
C19B C4B C3B 110.9(11) . . ?
C18B C4B C3B 108.2(15) . . ?
C19B C4B C5B 112.5(14) . . ?
C18B C4B C5B 110.4(14) . . ?
C3B C4B C5B 109.1(15) . . ?
C6B C5B C4B 118.4(14) . . ?
C6B C5B C10B 109.8(15) . . ?
C4B C5B C10B 116.2(14) . . ?
C6B C5B H5B 103.4 . . ?
C4B C5B H5B 103.4 . . ?
C10B C5B H5B 103.4 . . ?
C5B C6B C7B 109.7(15) . . ?
C5B C6B H6BA 109.7 . . ?
C7B C6B H6BA 109.7 . . ?
C5B C6B H6BB 109.7 . . ?
C7B C6B H6BB 109.7 . . ?
H6BA C6B H6BB 108.2 . . ?
C8B C7B C6B 113.7(15) . . ?
C8B C7B H7BA 108.8 . . ?
C6B C7B H7BA 108.8 . . ?
C8B C7B H7BB 108.8 . . ?
C6B C7B H7BB 108.8 . . ?
H7BA C7B H7BB 107.7 . . ?
C7B C8B C15B 113.0(15) . . ?
C7B C8B C14B 115.2(15) . . ?
C15B C8B C14B 99.3(14) . . ?
C7B C8B C9B 110.0(15) . . ?
C15B C8B C9B 110.1(15) . . ?
C14B C8B C9B 108.8(14) . . ?
C11B C9B C10B 113.8(14) . . ?
C11B C9B C8B 111.9(15) . . ?
C10B C9B C8B 118.0(14) . . ?
C11B C9B H9B 103.7 . . ?
C10B C9B H9B 103.7 . . ?
C8B C9B H9B 103.7 . . ?
C1B C10B C20B 108.8(15) . . ?
C1B C10B C5B 107.7(14) . . ?
C20B C10B C5B 112.4(14) . . ?
C1B C10B C9B 108.9(14) . . ?
C20B C10B C9B 111.1(15) . . ?
C5B C10B C9B 107.9(14) . . ?
C12B C11B C9B 116.3(15) . . ?
C12B C11B H11C 108.2 . . ?
C9B C11B H11C 108.2 . . ?
C12B C11B H11D 108.2 . . ?
C9B C11B H11D 108.2 . . ?
H11C C11B H11D 107.4 . . ?
C13B C12B C11B 116.1(15) . . ?
C13B C12B H12C 108.3 . . ?
C11B C12B H12C 108.3 . . ?
C13B C12B H12D 108.3 . . ?
C11B C12B H12D 108.3 . . ?
H12C C12B H12D 107.4 . . ?
O3B C13B C12B 113.8(15) . . ?
O3B C13B C14B 112.4(15) . . ?
C12B C13B C14B 110.2(15) . . ?
O3B C13B C16B 110.3(14) . . ?
C12B C13B C16B 111.3(14) . . ?
C14B C13B C16B 97.7(13) . . ?
C13B C14B C8B 104.5(13) . . ?
C13B C14B H14C 110.9 . . ?
C8B C14B H14C 110.9 . . ?
C13B C14B H14D 110.9 . . ?
C8B C14B H14D 110.9 . . ?
H14C C14B H14D 108.9 . . ?
C8B C15B C16B 110.7(15) . . ?
C8B C15B H15C 109.5 . . ?
C16B C15B H15C 109.5 . . ?
C8B C15B H15D 109.5 . . ?
C16B C15B H15D 109.5 . . ?
H15C C15B H15D 108.1 . . ?
C17B C16B C15B 117.9(16) . . ?
C17B C16B C13B 115.2(16) . . ?
C15B C16B C13B 103.9(14) . . ?
C17B C16B H16B 106.3 . . ?
C15B C16B H16B 106.3 . . ?
C13B C16B H16B 106.3 . . ?
C16B C17B H17D 109.5 . . ?
C16B C17B H17E 109.5 . . ?
H17D C17B H17E 109.5 . . ?
C16B C17B H17F 109.5 . . ?
H17D C17B H17F 109.5 . . ?
H17E C17B H17F 109.5 . . ?
C4B C18B H18D 109.5 . . ?
C4B C18B H18E 109.5 . . ?
H18D C18B H18E 109.5 . . ?
C4B C18B H18F 109.5 . . ?
H18D C18B H18F 109.5 . . ?
H18E C18B H18F 109.5 . . ?
O2B C19B O1B 120.5(15) . . ?
O2B C19B C4B 122.1(11) . . ?
O1B C19B C4B 116.1(10) . . ?
C10B C20B H20D 109.5 . . ?
C10B C20B H20E 109.5 . . ?
H20D C20B H20E 109.5 . . ?
C10B C20B H20F 109.5 . . ?
H20D C20B H20F 109.5 . . ?
H20E C20B H20F 109.5 . . ?

loop_
_geom_bond_atom_site_label_1
_geom_bond_atom_site_label_2
_geom_bond_distance
_geom_bond_site_symmetry_2
_geom_bond_publ_flag
O1A C19A 1.350(14) . ?
O1A H1A 0.8400 . ?
O2A C19A 1.257(14) . ?
O3A C13A 1.38(2) . ?
O3A H3A 0.8400 . ?
C1A C2A 1.45(2) . ?
C1A C10A 1.54(2) . ?
C1A H1AA 0.9900 . ?
C1A H1AB 0.9900 . ?
C2A C3A 1.50(2) . ?
C2A H2AA 0.9900 . ?
C2A H2AB 0.9900 . ?
C3A C4A 1.53(2) . ?
C3A H3AA 0.9900 . ?
C3A H3AB 0.9900 . ?
C4A C19A 1.51(2) . ?
C4A C18A 1.52(2) . ?
C4A C5A 1.54(2) . ?
C5A C6A 1.53(2) . ?
C5A C10A 1.57(2) . ?
C5A H5A 1.0000 . ?
C6A C7A 1.57(2) . ?
C6A H6AA 0.9900 . ?
C6A H6AB 0.9900 . ?
C7A C8A 1.46(2) . ?
C7A H7AA 0.9900 . ?
C7A H7AB 0.9900 . ?
C8A C15A 1.50(2) . ?
C8A C14A 1.56(2) . ?
C8A C9A 1.58(2) . ?
C9A C11A 1.56(2) . ?
C9A C10A 1.57(2) . ?
C9A H9A 1.0000 . ?
C10A C20A 1.54(2) . ?
C11A C12A 1.53(2) . ?
C11A H11A 0.9900 . ?
C11A H11B 0.9900 . ?
C12A C13A 1.52(2) . ?
C12A H12A 0.9900 . ?
C12A H12B 0.9900 . ?
C13A C14A 1.53(2) . ?
C13A C16A 1.61(2) . ?
C14A H14A 0.9900 . ?
C14A H14B 0.9900 . ?
C15A C16A 1.52(2) . ?
C15A H15A 0.9900 . ?
C15A H15B 0.9900 . ?
C16A C17A 1.50(2) . ?
C16A H16A 1.0000 . ?
C17A H17A 0.9800 . ?
C17A H17B 0.9800 . ?
C17A H17C 0.9800 . ?
C18A H18A 0.9800 . ?
C18A H18B 0.9800 . ?
C18A H18C 0.9800 . ?
C20A H20A 0.9800 . ?
C20A H20B 0.9800 . ?
C20A H20C 0.9800 . ?
O1B C19B 1.352(13) . ?
O1B H1B 0.8400 . ?
O2B C19B 1.258(14) . ?
O3B C13B 1.38(2) . ?
O3B H3B 0.8400 . ?
C1B C2B 1.45(2) . ?
C1B C10B 1.54(2) . ?
C1B H1BA 0.9900 . ?
C1B H1BB 0.9900 . ?
C2B C3B 1.50(3) . ?
C2B H2BA 0.9900 . ?
C2B H2BB 0.9900 . ?
C3B C4B 1.53(2) . ?
C3B H3BA 0.9900 . ?
C3B H3BB 0.9900 . ?
C4B C19B 1.51(2) . ?
C4B C18B 1.52(2) . ?
C4B C5B 1.54(2) . ?
C5B C6B 1.53(2) . ?
C5B C10B 1.57(2) . ?
C5B H5B 1.0000 . ?
C6B C7B 1.57(2) . ?
C6B H6BA 0.9900 . ?
C6B H6BB 0.9900 . ?
C7B C8B 1.46(2) . ?
C7B H7BA 0.9900 . ?
C7B H7BB 0.9900 . ?
C8B C15B 1.50(2) . ?
C8B C14B 1.56(2) . ?
C8B C9B 1.58(2) . ?
C9B C11B 1.56(2) . ?
C9B C10B 1.58(2) . ?
C9B H9B 1.0000 . ?
C10B C20B 1.54(2) . ?
C11B C12B 1.53(2) . ?
C11B H11C 0.9900 . ?
C11B H11D 0.9900 . ?
C12B C13B 1.52(2) . ?
C12B H12C 0.9900 . ?
C12B H12D 0.9900 . ?
C13B C14B 1.53(2) . ?
C13B C16B 1.61(2) . ?
C14B H14C 0.9900 . ?
C14B H14D 0.9900 . ?
C15B C16B 1.52(2) . ?
C15B H15C 0.9900 . ?
C15B H15D 0.9900 . ?
C16B C17B 1.50(2) . ?
C16B H16B 1.0000 . ?
C17B H17D 0.9800 . ?
C17B H17E 0.9800 . ?
C17B H17F 0.9800 . ?
C18B H18D 0.9800 . ?
C18B H18E 0.9800 . ?
C18B H18F 0.9800 . ?
C20B H20D 0.9800 . ?
C20B H20E 0.9800 . ?
C20B H20F 0.9800 . ?

loop_
_geom_hbond_atom_site_label_D
_geom_hbond_atom_site_label_H
_geom_hbond_atom_site_label_A
_geom_hbond_distance_DH
_geom_hbond_distance_HA
_geom_hbond_distance_DA
_geom_hbond_angle_DHA
_geom_hbond_site_symmetry_A
_geom_hbond_publ_flag
O1A H1A O3B 0.84 1.97 2.78(2) 160.9 2_655 yes
O3A H3A O2B 0.84 2.03 2.85(2) 164.0 . yes
O1B H1B O3A 0.84 1.84 2.67(2) 168.8 2_655 yes
O3B H3B O2A 0.84 2.12 2.94(2) 164.7 1_455 yes

loop_
_geom_torsion_atom_site_label_1
_geom_torsion_atom_site_label_2
_geom_torsion_atom_site_label_3
_geom_torsion_atom_site_label_4
_geom_torsion
_geom_torsion_site_symmetry_1
_geom_torsion_site_symmetry_2
_geom_torsion_site_symmetry_3
_geom_torsion_site_symmetry_4
_geom_torsion_publ_flag
C10A C1A C2A C3A 56(2) . . . . ?
C1A C2A C3A C4A -51(2) . . . . ?
C2A C3A C4A C19A -79(2) . . . . ?
C2A C3A C4A C18A 165.8(16) . . . . ?
C2A C3A C4A C5A 46(2) . . . . ?
C19A C4A C5A C6A -56.6(19) . . . . ?
C18A C4A C5A C6A 60(2) . . . . ?
C3A C4A C5A C6A 178.7(16) . . . . ?
C19A C4A C5A C10A 76.1(17) . . . . ?
C18A C4A C5A C10A -166.9(15) . . . . ?
C3A C4A C5A C10A -49(2) . . . . ?
C4A C5A C6A C7A -161.0(15) . . . . ?
C10A C5A C6A C7A 63.4(18) . . . . ?
C5A C6A C7A C8A -63(2) . . . . ?
C6A C7A C8A C15A 174.5(15) . . . . ?
C6A C7A C8A C14A -72(2) . . . . ?
C6A C7A C8A C9A 51(2) . . . . ?
C7A C8A C9A C11A -179.6(15) . . . . ?
C15A C8A C9A C11A 54.8(19) . . . . ?
C14A C8A C9A C11A -53.0(18) . . . . ?
C7A C8A C9A C10A -45(2) . . . . ?
C15A C8A C9A C10A -170.4(15) . . . . ?
C14A C8A C9A C10A 81.8(18) . . . . ?
C2A C1A C10A C20A 68(2) . . . . ?
C2A C1A C10A C5A -54(2) . . . . ?
C2A C1A C10A C9A -171.1(16) . . . . ?
C6A C5A C10A C20A 68.8(19) . . . . ?
C4A C5A C10A C20A -68(2) . . . . ?
C6A C5A C10A C1A -172.3(14) . . . . ?
C4A C5A C10A C1A 51.4(19) . . . . ?
C6A C5A C10A C9A -54.8(17) . . . . ?
C4A C5A C10A C9A 168.8(14) . . . . ?
C11A C9A C10A C20A 56.3(19) . . . . ?
C8A C9A C10A C20A -77.7(19) . . . . ?
C11A C9A C10A C1A -63.4(19) . . . . ?
C8A C9A C10A C1A 162.6(15) . . . . ?
C11A C9A C10A C5A -179.6(15) . . . . ?
C8A C9A C10A C5A 46.4(19) . . . . ?
C10A C9A C11A C12A -102.5(18) . . . . ?
C8A C9A C11A C12A 34(2) . . . . ?
C9A C11A C12A C13A -34(2) . . . . ?
C11A C12A C13A O3A 178.3(15) . . . . ?
C11A C12A C13A C14A 51(2) . . . . ?
C11A C12A C13A C16A -56(2) . . . . ?
O3A C13A C14A C8A 163.5(14) . . . . ?
C12A C13A C14A C8A -68.4(17) . . . . ?
C16A C13A C14A C8A 47.8(16) . . . . ?
C7A C8A C14A C13A -166.5(15) . . . . ?
C15A C8A C14A C13A -45.2(17) . . . . ?
C9A C8A C14A C13A 69.8(17) . . . . ?
C7A C8A C15A C16A 145.5(16) . . . . ?
C14A C8A C15A C16A 23.2(19) . . . . ?
C9A C8A C15A C16A -90.9(18) . . . . ?
C8A C15A C16A C17A 133.6(18) . . . . ?
C8A C15A C16A C13A 5(2) . . . . ?
O3A C13A C16A C17A 81(2) . . . . ?
C12A C13A C16A C17A -47(2) . . . . ?
C14A C13A C16A C17A -161.7(16) . . . . ?
O3A C13A C16A C15A -149.2(15) . . . . ?
C12A C13A C16A C15A 83.2(18) . . . . ?
C14A C13A C16A C15A -31.9(17) . . . . ?
C18A C4A C19A O2A -57(2) . . . . ?
C3A C4A C19A O2A -174(2) . . . . ?
C5A C4A C19A O2A 63(2) . . . . ?
C18A C4A C19A O1A 123.4(19) . . . . ?
C3A C4A C19A O1A 7(2) . . . . ?
C5A C4A C19A O1A -116.9(19) . . . . ?
C10B C1B C2B C3B 53(2) . . . . ?
C1B C2B C3B C4B -53(2) . . . . ?
C2B C3B C4B C19B -74(2) . . . . ?
C2B C3B C4B C18B 170.5(17) . . . . ?
C2B C3B C4B C5B 50(2) . . . . ?
C19B C4B C5B C6B -62(2) . . . . ?
C18B C4B C5B C6B 56(2) . . . . ?
C3B C4B C5B C6B 174.9(16) . . . . ?
C19B C4B C5B C10B 72.4(17) . . . . ?
C18B C4B C5B C10B -169.9(15) . . . . ?
C3B C4B C5B C10B -51(2) . . . . ?
C4B C5B C6B C7B -160.0(16) . . . . ?
C10B C5B C6B C7B 63.3(19) . . . . ?
C5B C6B C7B C8B -62(2) . . . . ?
C6B C7B C8B C15B 173.2(16) . . . . ?
C6B C7B C8B C14B -74(2) . . . . ?
C6B C7B C8B C9B 50(2) . . . . ?
C7B C8B C9B C11B 180.0(16) . . . . ?
C15B C8B C9B C11B 54.8(19) . . . . ?
C14B C8B C9B C11B -53.0(19) . . . . ?
C7B C8B C9B C10B -45(2) . . . . ?
C15B C8B C9B C10B -170.3(15) . . . . ?
C14B C8B C9B C10B 81.9(19) . . . . ?
C2B C1B C10B C20B 73(2) . . . . ?
C2B C1B C10B C5B -49(2) . . . . ?
C2B C1B C10B C9B -166.0(17) . . . . ?
C6B C5B C10B C1B -172.9(15) . . . . ?
C4B C5B C10B C1B 49(2) . . . . ?
C6B C5B C10B C20B 67(2) . . . . ?
C4B C5B C10B C20B -70(2) . . . . ?
C6B C5B C10B C9B -55.5(18) . . . . ?
C4B C5B C10B C9B 166.7(15) . . . . ?
C11B C9B C10B C1B -61.8(19) . . . . ?
C8B C9B C10B C1B 164.1(16) . . . . ?
C11B C9B C10B C20B 58(2) . . . . ?
C8B C9B C10B C20B -76.2(19) . . . . ?
C11B C9B C10B C5B -178.4(15) . . . . ?
C8B C9B C10B C5B 47(2) . . . . ?
C10B C9B C11B C12B -103.2(19) . . . . ?
C8B C9B C11B C12B 34(2) . . . . ?
C9B C11B C12B C13B -33(3) . . . . ?
C11B C12B C13B O3B 177.8(17) . . . . ?
C11B C12B C13B C14B 50(2) . . . . ?
C11B C12B C13B C16B -57(2) . . . . ?
O3B C13B C14B C8B 163.8(14) . . . . ?
C12B C13B C14B C8B -68.1(17) . . . . ?
C16B C13B C14B C8B 48.0(16) . . . . ?
C7B C8B C14B C13B -166.1(15) . . . . ?
C15B C8B C14B C13B -45.1(17) . . . . ?
C9B C8B C14B C13B 69.9(17) . . . . ?
C7B C8B C15B C16B 145.3(17) . . . . ?
C14B C8B C15B C16B 23(2) . . . . ?
C9B C8B C15B C16B -91.3(19) . . . . ?
C8B C15B C16B C17B 134.8(18) . . . . ?
C8B C15B C16B C13B 6(2) . . . . ?
O3B C13B C16B C17B 80(2) . . . . ?
C12B C13B C16B C17B -48(2) . . . . ?
C14B C13B C16B C17B -162.9(17) . . . . ?
O3B C13B C16B C15B -149.9(16) . . . . ?
C12B C13B C16B C15B 82.8(18) . . . . ?
C14B C13B C16B C15B -32.4(18) . . . . ?
C18B C4B C19B O2B 101(2) . . . . ?
C3B C4B C19B O2B -16(3) . . . . ?
C5B C4B C19B O2B -138.7(19) . . . . ?
C18B C4B C19B O1B -66(2) . . . . ?
C3B C4B C19B O1B 176.6(17) . . . . ?
C5B C4B C19B O1B 54(2) . . . . ?
